data_7111490
loop_
_publ_author_name
'Maji, Tapas Kumar'
'Kaneko, Wakako'
'Ohba, Masaaki'
'Kitagawa, Susumu'

_publ_section_title
;
 Diversity in magnetic properties of 3D isomorphous networks of Co(ii) and
 Mn(ii) constructed by napthalene-1,4-dicarboxylate
;
_journal_issue 36
_journal_name_full 'Chemical Communications'
_journal_page_first 4613
_journal_page_last 4615
_journal_paper_doi 10.1039/b507953e
_journal_year 2005
_chemical_formula_moiety 'C12 H6 Mn O4 '
_chemical_formula_sum 'C12 H6 Mn O4'
_chemical_formula_weight 269.11
_space_group_IT_number 14
_symmetry_cell_setting monoclinic
_symmetry_Int_Tables_number 14
_symmetry_space_group_name_Hall '-P 2yn'
_symmetry_space_group_name_H-M 'P 1 21/n 1'
_audit_creation_date 'Wed May 25 14:00:14 2005'
_audit_creation_method 'by teXsan'
_cell_angle_alpha 90
_cell_angle_beta 91.82(6)
_cell_angle_gamma 90
_cell_formula_units_Z 4
_cell_length_a 4.892(9)
_cell_length_b 14.99(2)
_cell_length_c 13.37(4)
_cell_measurement_reflns_used 60
_cell_measurement_temperature 233.2
_cell_measurement_theta_max 27.5
_cell_measurement_theta_min 3.0
_cell_volume 980(4)
_computing_cell_refinement CRYSTALCLEAR
_computing_data_collection CRYSTALCLEAR
_computing_data_reduction 'teXsan Ver. 1.11'
_computing_publication_material 'teXsan Ver. 1.11'
_computing_structure_refinement 'teXsan Ver. 1.10'
_computing_structure_solution SIR97
_diffrn_detector_area_resol_mean 14.71
_diffrn_measured_fraction_theta_full 0.9836
_diffrn_measured_fraction_theta_max 0.9836
_diffrn_measurement_device_type 'Rigaku/MSC Mercury CCD'
_diffrn_measurement_method \w
_diffrn_radiation_type 'Mo K\a'
_diffrn_radiation_wavelength 0.7107
_diffrn_reflns_av_R_equivalents 0.039
_diffrn_reflns_limit_h_max 5
_diffrn_reflns_limit_h_min -6
_diffrn_reflns_limit_k_max 19
_diffrn_reflns_limit_k_min -19
_diffrn_reflns_limit_l_max 15
_diffrn_reflns_limit_l_min -17
_diffrn_reflns_number 8752
_diffrn_reflns_theta_full 27.48
_diffrn_reflns_theta_max 27.48
_exptl_absorpt_coefficient_mu 1.343
_exptl_absorpt_correction_T_max 0.874
_exptl_absorpt_correction_T_min 0.674
_exptl_absorpt_correction_type empirical
_exptl_absorpt_process_details REQABA
_exptl_crystal_colour Colorless
_exptl_crystal_density_diffrn 1.824
_exptl_crystal_density_method 'not measured'
_exptl_crystal_description Prism
_exptl_crystal_size_max 0.500
_exptl_crystal_size_mid 0.200
_exptl_crystal_size_min 0.100
_refine_diff_density_max 0.44
_refine_diff_density_min -0.29
_refine_ls_extinction_method none
_refine_ls_goodness_of_fit_ref 0.889
_refine_ls_hydrogen_treatment noref
_refine_ls_number_parameters 154
_refine_ls_number_reflns 1514
_refine_ls_R_factor_gt 0.0293
_refine_ls_shift/su_max 0.0003
_refine_ls_structure_factor_coef F
_refine_ls_weighting_details 'w = 1/[\s^2^(Fo) + 0.00063|Fo|^2^]'
_refine_ls_weighting_scheme calc
_refine_ls_wR_factor_ref 0.0395
_reflns_number_gt 1514
_reflns_number_total 2221
_reflns_threshold_expression F^2^>2.0\s(F^2^)
_cod_data_source_file b507953esup1.cif
_cod_data_source_block Mn_f
_cod_original_cell_volume 980(3)
_cod_original_formula_sum 'C12 H6 Mn O4 '
_cod_database_code 7111490

loop_
_symmetry_equiv_pos_as_xyz
x,y,z
1/2-x,1/2+y,1/2-z
-x,-y,-z
1/2+x,1/2-y,1/2+z

loop_
_atom_site_label
_atom_site_type_symbol
_atom_site_fract_x
_atom_site_fract_y
_atom_site_fract_z
_atom_site_U_iso_or_equiv
_atom_site_adp_type
_atom_site_occupancy
_atom_site_calc_flag
Mn(1) Mn 0.24976(7) 0.43827(2) 0.49707(2) 0.01093(9) Uani 1.00 d
O(1) O 0.6201(3) 0.4452(1) 0.5946(1) 0.0113(4) Uani 1.00 d
O(2) O 1.0032(3) 0.3639(1) 0.5936(1) 0.0166(4) Uani 1.00 d
O(3) O 0.4917(3) 0.3593(1) 0.4038(1) 0.0160(4) Uani 1.00 d
O(4) O 0.8683(3) 0.4448(1) 0.4068(1) 0.0118(4) Uani 1.00 d
C(1) C 0.7610(4) 0.3760(2) 0.6180(2) 0.0120(6) Uani 1.00 d
C(2) C 0.6238(4) 0.3064(2) 0.6796(2) 0.0136(6) Uani 1.00 d
C(3) C 0.4525(5) 0.3353(2) 0.7527(2) 0.0165(6) Uani 1.00 d
C(4) C 0.3191(5) 0.2735(2) 0.8137(2) 0.0165(6) Uani 1.00 d
C(5) C 0.3563(4) 0.1835(2) 0.8017(2) 0.0129(5) Uani 1.00 d
C(6) C 0.5204(5) 0.1506(2) 0.7226(2) 0.0149(6) Uani 1.00 d
C(7) C 0.6587(5) 0.2135(2) 0.6621(2) 0.0148(6) Uani 1.00 d
C(8) C 0.5385(6) 0.0585(2) 0.6996(2) 0.0223(6) Uani 1.00 d
C(9) C 0.6833(7) 0.0295(2) 0.6202(2) 0.0326(8) Uani 1.00 d
C(10) C 0.8233(7) 0.0912(2) 0.5617(2) 0.0389(9) Uani 1.00 d
C(11) C 0.8142(6) 0.1800(2) 0.5816(2) 0.0275(7) Uani 1.00 d
C(12) C 0.7269(4) 0.3781(1) 0.3751(2) 0.0111(5) Uani 1.00 d
H(1) H 0.4240 0.3973 0.7620 0.0198 Uiso 1.00 calc
H(2) H 0.2015 0.2944 0.8638 0.0198 Uiso 1.00 calc
H(3) H 0.4484 0.0162 0.7401 0.0267 Uiso 1.00 calc
H(4) H 0.6894 -0.0323 0.6046 0.0392 Uiso 1.00 calc
H(5) H 0.9262 0.0705 0.5072 0.0466 Uiso 1.00 calc
H(6) H 0.9128 0.2204 0.5415 0.0330 Uiso 1.00 calc

loop_
_atom_site_aniso_label
_atom_site_aniso_U_11
_atom_site_aniso_U_22
_atom_site_aniso_U_33
_atom_site_aniso_U_12
_atom_site_aniso_U_13
_atom_site_aniso_U_23
Mn(1) 0.0089(2) 0.0089(2) 0.0153(2) -0.0001(2) 0.0047(1) -0.0001(2)
O(1) 0.0113(7) 0.0114(8) 0.0114(7) -0.0004(7) 0.0030(6) 0.0020(6)
O(2) 0.0113(8) 0.0159(9) 0.0228(9) -0.0003(7) 0.0047(7) 0.0076(7)
O(3) 0.0128(8) 0.0154(9) 0.0202(8) -0.0002(7) 0.0063(7) -0.0054(7)
O(4) 0.0116(8) 0.0112(8) 0.0128(7) 0.0008(7) 0.0031(6) -0.0032(6)
C(1) 0.010(1) 0.014(1) 0.012(1) 0.0000(9) 0.0003(8) 0.0009(9)
C(2) 0.010(1) 0.016(1) 0.015(1) -0.0006(9) 0.0030(8) 0.0051(9)
C(3) 0.020(1) 0.011(1) 0.019(1) 0.0028(9) 0.0061(9) 0.0033(9)
C(4) 0.015(1) 0.017(1) 0.018(1) 0.0020(10) 0.0082(9) 0.0033(9)
C(5) 0.012(1) 0.012(1) 0.015(1) -0.0009(9) 0.0025(8) 0.0044(9)
C(6) 0.016(1) 0.015(1) 0.014(1) 0.0011(10) 0.0030(9) 0.0040(9)
C(7) 0.015(1) 0.013(1) 0.016(1) 0.0002(9) 0.0036(9) 0.0050(9)
C(8) 0.032(1) 0.015(1) 0.020(1) -0.003(1) 0.007(1) 0.0007(10)
C(9) 0.056(2) 0.013(1) 0.029(1) 0.001(1) 0.016(1) -0.002(1)
C(10) 0.059(2) 0.025(2) 0.035(2) 0.006(1) 0.030(2) 0.000(1)
C(11) 0.038(2) 0.020(1) 0.025(1) 0.000(1) 0.017(1) 0.004(1)
C(12) 0.013(1) 0.009(1) 0.0120(10) 0.0030(9) 0.0022(8) -0.0018(8)

loop_
_atom_type_symbol
_atom_type_description
_atom_type_scat_dispersion_real
_atom_type_scat_dispersion_imag
_atom_type_scat_source
Mn Mn 0.337 0.728
;International Tables for Crystallography
(1992, Vol. C, Tables 4.2.6.8 and 6.1.1.1)
;
C C 0.003 0.002
;International Tables for Crystallography
(1992, Vol. C, Tables 4.2.6.8 and 6.1.1.1)
;
O O 0.011 0.006
;International Tables for Crystallography
(1992, Vol. C, Tables 4.2.6.8 and 6.1.1.1)
;
H H 0.000 0.000
;International Tables for Crystallography
(1992, Vol. C, Table 6.1.1.2)
;

loop_
_geom_angle_atom_site_label_1
_geom_angle_atom_site_label_2
_geom_angle_atom_site_label_3
_geom_angle
_geom_angle_site_symmetry_1
_geom_angle_site_symmetry_3
_geom_angle_publ_flag
O(1) Mn(1) O(1) 92.54(8) . 3_666 yes
O(1) Mn(1) O(2) 97.9(1) . 1_455 yes
O(1) Mn(1) O(3) 84.8(1) . . yes
O(1) Mn(1) O(4) 173.97(6) . 1_455 yes
O(1) Mn(1) O(4) 81.19(8) . 3_666 yes
O(1) Mn(1) O(2) 157.59(6) 3_666 1_455 yes
O(1) Mn(1) O(3) 86.57(7) 3_666 . yes
O(1) Mn(1) O(4) 85.17(8) 3_666 1_455 yes
O(1) Mn(1) O(4) 77.75(6) 3_666 3_666 yes
O(2) Mn(1) O(3) 113.98(8) 1_455 . yes
O(2) Mn(1) O(4) 82.4(1) 1_455 1_455 yes
O(2) Mn(1) O(4) 84.33(7) 1_455 3_666 yes
O(3) Mn(1) O(4) 100.57(10) . 1_455 yes
O(3) Mn(1) O(4) 158.42(6) . 3_666 yes
O(4) Mn(1) O(4) 92.87(7) 1_455 3_666 yes
Mn(1) O(1) Mn(1) 87.46(8) . 3_666 yes
Mn(1) O(1) C(1) 122.3(1) . . yes
Mn(1) O(1) C(1) 127.3(2) 3_666 . yes
Mn(1) O(2) C(1) 130.2(2) 1_655 . yes
Mn(1) O(3) C(12) 126.2(2) . . yes
Mn(1) O(4) Mn(1) 87.13(7) 1_655 3_666 yes
Mn(1) O(4) C(12) 126.1(1) 1_655 . yes
Mn(1) O(4) C(12) 130.5(2) 3_666 . yes
O(1) C(1) O(2) 124.2(2) . . yes
O(1) C(1) C(2) 116.8(2) . . yes
O(2) C(1) C(2) 119.0(2) . . yes
C(1) C(2) C(3) 117.7(2) . . yes
C(1) C(2) C(7) 122.1(2) . . yes
C(3) C(2) C(7) 120.2(2) . . yes
C(2) C(3) C(4) 120.5(2) . . yes
C(3) C(4) C(5) 120.9(2) . . yes
C(4) C(5) C(6) 120.2(2) . . yes
C(4) C(5) C(12) 117.9(2) . 4_455 yes
C(6) C(5) C(12) 121.8(2) . 4_455 yes
C(5) C(6) C(7) 118.5(2) . . yes
C(5) C(6) C(8) 122.3(2) . . yes
C(7) C(6) C(8) 119.1(2) . . yes
C(2) C(7) C(6) 119.5(2) . . yes
C(2) C(7) C(11) 122.5(2) . . yes
C(6) C(7) C(11) 117.9(2) . . yes
C(6) C(8) C(9) 121.1(2) . . yes
C(8) C(9) C(10) 119.8(3) . . yes
C(9) C(10) C(11) 121.1(3) . . yes
C(7) C(11) C(10) 120.9(2) . . yes
O(3) C(12) O(4) 124.4(2) . . yes
O(3) C(12) C(5) 118.1(2) . 4_554 yes
O(4) C(12) C(5) 117.5(2) . 4_554 yes

loop_
_geom_bond_atom_site_label_1
_geom_bond_atom_site_label_2
_geom_bond_distance
_geom_bond_site_symmetry_2
_geom_bond_publ_flag
Mn(1) O(1) 2.200(3) . yes
Mn(1) O(1) 2.238(2) 3_666 yes
Mn(1) O(2) 2.113(2) 1_455 yes
Mn(1) O(3) 2.110(2) . yes
Mn(1) O(4) 2.192(3) 1_455 yes
Mn(1) O(4) 2.260(2) 3_666 yes
O(1) C(1) 1.279(3) . yes
O(2) C(1) 1.252(3) . yes
O(3) C(12) 1.256(3) . yes
O(4) C(12) 1.281(3) . yes
C(1) C(2) 1.501(3) . yes
C(2) C(3) 1.376(3) . yes
C(2) C(7) 1.424(3) . yes
C(3) C(4) 1.409(3) . yes
C(4) C(5) 1.371(4) . yes
C(5) C(6) 1.436(3) . yes
C(5) C(12) 1.502(3) 4_455 yes
C(6) C(7) 1.427(3) . yes
C(6) C(8) 1.419(4) . yes
C(7) C(11) 1.428(3) . yes
C(8) C(9) 1.366(4) . yes
C(9) C(10) 1.404(4) . yes
C(10) C(11) 1.360(4) . yes

loop_
_geom_torsion_atom_site_label_1
_geom_torsion_atom_site_label_2
_geom_torsion_atom_site_label_3
_geom_torsion_atom_site_label_4
_geom_torsion
_geom_torsion_site_symmetry_2
_geom_torsion_site_symmetry_3
_geom_torsion_site_symmetry_4
_geom_torsion_publ_flag
Mn(1) O(1) Mn(1) O(1) 0.0 . 3_666 3_666 yes
Mn(1) O(1) Mn(1) O(2) -118.1(2) . 3_666 3_766 yes
Mn(1) O(1) Mn(1) O(3) 84.7(1) . 3_666 3_666 yes
Mn(1) O(1) Mn(1) O(4) -80.41(9) . 3_666 . yes
Mn(1) O(1) Mn(1) O(4) -174.41(6) . 3_666 3_766 yes
Mn(1) O(1) C(1) O(2) 116.1(2) . . . yes
Mn(1) O(1) C(1) C(2) -64.7(2) . . . yes
Mn(1) O(1) Mn(1) O(1) 0.0 3_666 3_666 . yes
Mn(1) O(1) Mn(1) O(2) 160.14(6) 3_666 3_666 3_766 yes
Mn(1) O(1) Mn(1) O(3) -86.32(7) 3_666 3_666 3_666 yes
Mn(1) O(1) Mn(1) O(4) 77.19(6) 3_666 3_666 . yes
Mn(1) O(1) Mn(1) O(4) 67.5(5) 3_666 3_666 3_766 yes
Mn(1) O(1) C(1) O(2) -1.5(3) 3_666 3_666 3_666 yes
Mn(1) O(1) C(1) C(2) 179.3(1) 3_666 3_666 3_666 yes
Mn(1) O(3) C(12) O(4) 7.5(3) . . . yes
Mn(1) O(3) C(12) C(5) -175.0(1) . . 4_554 yes
Mn(1) O(4) Mn(1) O(1) -178.99(6) 1_455 3_566 3_566 yes
Mn(1) O(4) Mn(1) O(3) -128.7(2) 1_455 3_566 3_566 yes
Mn(1) O(4) Mn(1) O(1) 9.6(5) 3_666 3_566 3_566 yes
Mn(1) O(4) Mn(1) O(3) 163.03(6) 3_666 3_566 3_566 yes
Mn(1) O(4) C(12) O(3) 9.6(3) 3_666 3_666 3_666 yes
O(1) Mn(1) O(1) Mn(1) 0.0 . 3_666 3_666 yes
O(1) Mn(1) O(1) C(1) -129.7(2) . 3_666 3_666 yes
O(1) Mn(1) O(3) C(12) -49.6(2) . . . yes
O(1) Mn(1) O(4) C(12) 41.9(2) . 3_666 3_666 yes
O(1) Mn(1) O(1) Mn(1) 0.0 3_666 3_666 . yes
O(1) Mn(1) O(1) C(1) 133.6(2) 3_666 3_666 3_666 yes
O(1) Mn(1) O(4) C(12) 52.6(2) 3_666 . . yes
O(1) Mn(1) O(4) C(12) -142.4(2) 3_666 3_766 3_766 yes
O(1) C(1) C(2) C(3) -37.6(3) . . . yes
O(1) C(1) C(2) C(7) 140.1(2) . . . yes
O(2) Mn(1) O(1) C(1) -11.6(3) 1_655 3_766 3_766 yes
O(2) Mn(1) O(4) C(12) -56.3(2) 1_655 . . yes
O(2) Mn(1) O(4) C(12) 140.9(2) 1_655 3_766 3_766 yes
O(2) C(1) C(2) C(3) 141.6(2) . . . yes
O(2) C(1) C(2) C(7) -40.7(3) . . . yes
O(3) Mn(1) O(1) C(1) -47.3(2) . . . yes
O(3) Mn(1) O(1) C(1) 145.7(2) . 3_666 3_666 yes
O(3) Mn(1) O(4) C(12) -8.3(3) . 3_666 3_666 yes
O(4) Mn(1) O(1) C(1) 44.8(2) 1_655 3_766 3_766 yes
O(4) Mn(1) O(2) C(1) -40.7(2) 1_655 . . yes
O(4) Mn(1) O(4) C(12) -137.1(2) 1_655 3_766 3_766 yes
O(4) Mn(1) O(1) C(1) 49.2(2) 3_666 . . yes
O(4) Mn(1) O(1) C(1) -149.2(2) 3_666 3_666 3_666 yes
O(4) Mn(1) O(4) C(12) 140.1(2) 3_666 3_766 3_766 yes
C(1) C(2) C(3) C(4) -179.5(2) . . . yes
C(1) C(2) C(3) H(1) 0.5 . . . no
C(1) C(2) C(7) C(6) -179.3(2) . . . yes
C(1) C(2) C(7) C(11) -3.4(4) . . . yes
C(2) C(3) C(4) C(5) 0.0(4) . . . yes
C(2) C(3) C(4) H(2) 180.0 . . . no
C(2) C(7) C(6) C(5) -1.9(3) . . . yes
C(2) C(7) C(6) C(8) 175.0(2) . . . yes
C(2) C(7) C(11) C(10) -174.1(3) . . . yes
C(2) C(7) C(11) H(6) 5.9 . . . no
C(3) C(2) C(7) C(6) -1.7(3) . . . yes
C(3) C(2) C(7) C(11) 174.3(3) . . . yes
C(3) C(4) C(5) C(6) -3.6(4) . . . yes
C(3) C(4) C(5) C(12) 174.8(2) . . 4_455 yes
C(4) C(3) C(2) C(7) 2.7(4) . . . yes
C(4) C(5) C(6) C(7) 4.5(3) . . . yes
C(4) C(5) C(6) C(8) -172.2(2) . . . yes
C(5) C(4) C(3) H(1) 179.9 . . . no
C(5) C(6) C(7) C(11) -178.0(2) . . . yes
C(5) C(6) C(8) C(9) 176.1(3) . . . yes
C(5) C(6) C(8) H(3) -3.9 . . . no
C(6) C(5) C(4) H(2) 176.4 . . . no
C(6) C(7) C(11) C(10) 1.9(4) . . . yes
C(6) C(7) C(11) H(6) -178.1 . . . no
C(6) C(8) C(9) C(10) 1.8(5) . . . yes
C(6) C(8) C(9) H(4) -178.3 . . . no
C(7) C(2) C(3) H(1) -177.3 . . . no
C(7) C(6) C(5) C(12) -173.9(2) . . 4_455 yes
C(7) C(6) C(8) C(9) -0.6(4) . . . yes
C(7) C(6) C(8) H(3) 179.4 . . . no
C(7) C(11) C(10) C(9) -0.8(5) . . . yes
C(7) C(11) C(10) H(5) 179.2 . . . no
C(8) C(6) C(5) C(12) 9.4(4) . . 4_455 yes
C(8) C(6) C(7) C(11) -1.2(4) . . . yes
C(8) C(9) C(10) C(11) -1.0(5) . . . yes
C(8) C(9) C(10) H(5) 178.9 . . . no
C(9) C(10) C(11) H(6) 179.1 . . . no
C(10) C(9) C(8) H(3) -178.2 . . . no
C(11) C(10) C(9) H(4) 179.0 . . . no
H(1) C(3) C(4) H(2) -0.1 . . . no
H(3) C(8) C(9) H(4) 1.7 . . . no
H(4) C(9) C(10) H(5) -1.0 . . . no
H(5) C(10) C(11) H(6) -0.9 . . . no
H(5) C(10) C(11) H(6) -0.9 . . . no
